data_7107950
loop_
_publ_author_name
'Shuang-Yan Lin'
'Yun-Nan Guo'
'Yang Guo'
'Lang Zhao'
'Peng Zhang'
'Hongshan Ke'
'Jinkui Tang'

_publ_section_title
;
 Macrocyclic ligand encapsulating dysprosium triangles: axial ligands
 perturbed magnetic dynamics
;
_journal_name_full Chem.Commun.
_journal_page_first 6924
_journal_paper_doi 10.1039/c2cc32827e
_journal_volume 48
_journal_year 2012
_chemical_formula_sum 'C51 H99 Dy3 N10 O28'
_chemical_formula_weight 1787.90
_chemical_name_systematic
;
?
;
_space_group_IT_number 2
_symmetry_cell_setting triclinic
_symmetry_space_group_name_Hall '-P 1'
_symmetry_space_group_name_H-M 'P -1'
_atom_sites_solution_hydrogens geom
_atom_sites_solution_primary direct
_atom_sites_solution_secondary difmap
_audit_creation_method SHELXL-97
_cell_angle_alpha 119.774(1)
_cell_angle_beta 100.183(1)
_cell_angle_gamma 90.507(1)
_cell_formula_units_Z 2
_cell_length_a 14.833(2)
_cell_length_b 16.5643(12)
_cell_length_c 16.5770(12)
_cell_measurement_reflns_used 9621
_cell_measurement_temperature 185(2)
_cell_measurement_theta_max 26.04
_cell_measurement_theta_min 2.46
_cell_volume 3457.3(6)
_computing_cell_refinement 'Bruker SAINT'
_computing_data_collection 'Bruker APEX2'
_computing_data_reduction 'Bruker SAINT'
_computing_structure_refinement 'SHELXL-97 (Sheldrick, 1997)'
_computing_structure_solution 'SHELXS-97 (Sheldrick, 1990)'
_diffrn_ambient_temperature 185(2)
_diffrn_measured_fraction_theta_full 0.980
_diffrn_measured_fraction_theta_max 0.980
_diffrn_measurement_device_type 'Bruker APEX-II CCD'
_diffrn_measurement_method '\f and \w scans'
_diffrn_radiation_monochromator graphite
_diffrn_radiation_source 'fine-focus sealed tube'
_diffrn_radiation_type MoK\a
_diffrn_radiation_wavelength 0.71073
_diffrn_reflns_av_R_equivalents 0.0270
_diffrn_reflns_av_sigmaI/netI 0.0582
_diffrn_reflns_limit_h_max 18
_diffrn_reflns_limit_h_min -14
_diffrn_reflns_limit_k_max 19
_diffrn_reflns_limit_k_min -20
_diffrn_reflns_limit_l_max 16
_diffrn_reflns_limit_l_min -20
_diffrn_reflns_number 18996
_diffrn_reflns_theta_full 26.07
_diffrn_reflns_theta_max 26.07
_diffrn_reflns_theta_min 1.40
_exptl_absorpt_coefficient_mu 3.295
_exptl_absorpt_correction_T_max 0.6740
_exptl_absorpt_correction_T_min 0.5733
_exptl_absorpt_correction_type multi-scan
_exptl_absorpt_process_details (sadabs;bruker,2000)
_exptl_crystal_colour colourless
_exptl_crystal_density_diffrn 1.717
_exptl_crystal_density_method 'not measured'
_exptl_crystal_description block
_exptl_crystal_F_000 1794
_exptl_crystal_size_max 0.19
_exptl_crystal_size_mid 0.16
_exptl_crystal_size_min 0.13
_refine_diff_density_max 2.361
_refine_diff_density_min -1.362
_refine_diff_density_rms 0.246
_refine_ls_extinction_method none
_refine_ls_goodness_of_fit_ref 1.067
_refine_ls_hydrogen_treatment constr
_refine_ls_matrix_type full
_refine_ls_number_parameters 843
_refine_ls_number_reflns 13427
_refine_ls_number_restraints 24
_refine_ls_restrained_S_all 1.066
_refine_ls_R_factor_all 0.0639
_refine_ls_R_factor_gt 0.0425
_refine_ls_shift/su_max 0.028
_refine_ls_shift/su_mean 0.000
_refine_ls_structure_factor_coef Fsqd
_refine_ls_weighting_details 'calc w=1/[\s^2^(Fo^2^)+(0.0587P)^2^+7.1739P] where P=(Fo^2^+2Fc^2^)/3'
_refine_ls_weighting_scheme calc
_refine_ls_wR_factor_gt 0.1033
_refine_ls_wR_factor_ref 0.1224
_reflns_number_gt 10282
_reflns_number_total 13427
_reflns_threshold_expression >2sigma(I)
_cod_data_source_file c2cc32827e.txt
_cod_data_source_block 1
_cod_original_sg_symbol_H-M P-1
_cod_database_code 7107950

loop_
_symmetry_equiv_pos_as_xyz
'x, y, z'
'-x, -y, -z'

loop_
_atom_site_label
_atom_site_type_symbol
_atom_site_fract_x
_atom_site_fract_y
_atom_site_fract_z
_atom_site_U_iso_or_equiv
_atom_site_adp_type
_atom_site_occupancy
_atom_site_symmetry_multiplicity
_atom_site_calc_flag
_atom_site_refinement_flags
Dy1 Dy 0.25236(2) 0.65475(2) 0.29165(2) 0.02077(9) Uani 1 1 d .
Dy2 Dy 0.22235(2) 0.82876(2) 0.51531(2) 0.01867(9) Uani 1 1 d .
Dy3 Dy 0.24443(2) 0.59786(2) 0.47047(2) 0.01975(9) Uani 1 1 d .
N1 N 0.2827(4) 0.7049(4) 0.1770(4) 0.0211(12) Uani 1 1 d .
H1 H 0.2264 0.7156 0.1511 0.025 Uiso 1 1 calc R
N2 N 0.2612(4) 0.5210(4) 0.1342(4) 0.0240(13) Uani 1 1 d .
H2 H 0.3171 0.4985 0.1430 0.029 Uiso 1 1 calc R
N3 N 0.2751(4) 0.4359(4) 0.4347(4) 0.0217(12) Uani 1 1 d .
H3 H 0.2236 0.3962 0.3908 0.026 Uiso 1 1 calc R
N4 N 0.2235(4) 0.5646(4) 0.5987(4) 0.0188(12) Uani 1 1 d .
H4 H 0.2763 0.5927 0.6464 0.023 Uiso 1 1 calc R
N5 N 0.2170(4) 0.9500(3) 0.6818(4) 0.0192(12) Uani 1 1 d .
H5 H 0.1630 0.9333 0.6938 0.023 Uiso 1 1 calc R
N6 N 0.1793(4) 0.9805(4) 0.5297(4) 0.0196(12) Uani 1 1 d .
H6 H 0.2318 1.0119 0.5300 0.024 Uiso 1 1 calc R
N7 N 0.0246(4) 0.7851(5) 0.5577(5) 0.0337(15) Uani 1 1 d .
N8 N 0.4575(4) 0.5832(5) 0.3033(5) 0.0331(15) Uani 1 1 d .
N9 N 0.9599(5) 0.4789(5) 0.1772(6) 0.0420(17) Uani 1 1 d .
N10 N 0.5203(5) 0.8520(7) 0.6771(7) 0.055(2) Uani 1 1 d .
O1 O 0.2324(3) 0.8139(3) 0.3685(3) 0.0218(10) Uani 1 1 d .
O2 O 0.2636(3) 0.5214(3) 0.3089(3) 0.0252(11) Uani 1 1 d .
O3 O 0.2246(3) 0.7480(3) 0.5992(3) 0.0223(10) Uani 1 1 d .
O4 O 0.3661(3) 0.9203(3) 0.5618(4) 0.0274(11) Uani 1 1 d .
O5 O 0.1022(3) 0.6471(3) 0.2057(4) 0.0314(12) Uani 1 1 d .
O6 O 0.0940(3) 0.5081(3) 0.3986(4) 0.0272(11) Uani 1 1 d .
O7 O 0.3964(3) 0.6255(3) 0.5622(4) 0.0298(12) Uani 1 1 d .
O8 O 0.0615(3) 0.8271(3) 0.5228(3) 0.0257(11) Uani 1 1 d .
O9 O -0.0002(4) 0.7006(4) 0.5095(6) 0.062(2) Uani 1 1 d .
O10 O 0.0128(5) 0.8323(6) 0.6391(5) 0.072(2) Uani 1 1 d .
O11 O 0.4151(3) 0.6470(3) 0.2945(4) 0.0295(11) Uani 1 1 d .
O12 O 0.4662(4) 0.5114(4) 0.2321(4) 0.0511(16) Uani 1 1 d .
O13 O 0.4878(4) 0.5973(4) 0.3843(4) 0.0468(15) Uani 1 1 d .
O14 O 0.1577(3) 0.6739(3) 0.3996(3) 0.0221(10) Uani 1 1 d .
H14 H 0.0893 0.6580 0.3774 0.027 Uiso 1 1 calc R
O15 O 0.3216(3) 0.7125(3) 0.4527(3) 0.0206(10) Uani 1 1 d .
H15A H 0.3899 0.7285 0.4749 0.025 Uiso 1 1 calc R
O16 O 0.9423(6) 0.4003(5) 0.1623(6) 0.081(2) Uani 1 1 d .
O17 O 0.9904(4) 0.5446(4) 0.2595(4) 0.0494(16) Uani 1 1 d .
O18 O 0.9492(5) 0.4937(5) 0.1095(5) 0.065(2) Uani 1 1 d .
O19 O 0.5055(4) 0.7801(5) 0.5942(6) 0.062(2) Uani 1 1 d .
O20 O 0.5330(6) 0.8468(7) 0.7484(7) 0.102(3) Uani 1 1 d .
O21 O 0.5204(4) 0.9321(4) 0.6838(4) 0.0456(15) Uani 1 1 d .
O22 O 0.0813(5) 0.6851(5) 0.0643(4) 0.0543(17) Uani 1 1 d .
H22 H 0.0607 0.6389 0.0099 0.081 Uiso 1 1 calc R
O23 O 0.4312(4) 0.6114(4) 0.7182(4) 0.0372(13) Uani 1 1 d .
H23 H 0.4554 0.5709 0.7287 0.056 Uiso 1 1 calc R
O24 O 0.3694(4) 0.0837(4) 0.5671(4) 0.0391(14) Uani 1 1 d .
H24 H 0.3984 0.1212 0.6227 0.059 Uiso 1 1 calc R
O25 O 0.4361(8) 0.1935(9) 0.8570(10) 0.153(5) Uani 1 1 d U
H25 H 0.4319 0.1360 0.8382 0.230 Uiso 1 1 calc R
O26 O 0.5312(7) 0.0737(7) 0.8655(6) 0.103(3) Uani 1 1 d .
H26 H 0.5314 0.0269 0.8120 0.154 Uiso 1 1 calc R
O27 O 0.0728(4) 0.3232(4) 0.3354(4) 0.0355(13) Uani 1 1 d .
H27 H 0.0492 0.2944 0.3578 0.053 Uiso 1 1 calc R
O28 O 0.4207(6) 0.2511(8) 0.7383(8) 0.117(4) Uani 1 1 d .
C1 C 0.2265(4) 0.8768(4) 0.3374(4) 0.0088(11) Uani 1 1 d U
C2 C 0.1640(4) 0.9437(4) 0.3668(5) 0.0205(14) Uani 1 1 d .
C3 C 0.1581(5) 1.0067(5) 0.3334(5) 0.0291(17) Uani 1 1 d .
H3A H 0.1165 1.0527 0.3543 0.035 Uiso 1 1 calc R
C4 C 0.2102(6) 1.0046(5) 0.2713(5) 0.0320(18) Uani 1 1 d .
C5 C 0.2706(5) 0.9370(5) 0.2420(5) 0.0264(16) Uani 1 1 d .
H5A H 0.3074 0.9338 0.1992 0.032 Uiso 1 1 calc R
C6 C 0.2780(4) 0.8736(4) 0.2746(5) 0.0205(14) Uani 1 1 d .
C7 C 0.1113(5) 0.9537(5) 0.4388(5) 0.0238(15) Uani 1 1 d .
H7A H 0.0738 0.8939 0.4164 0.029 Uiso 1 1 calc R
H7B H 0.0694 1.0027 0.4497 0.029 Uiso 1 1 calc R
C8 C 0.3407(5) 0.7972(5) 0.2364(5) 0.0236(15) Uani 1 1 d .
H8A H 0.3774 0.8080 0.1975 0.028 Uiso 1 1 calc R
H8B H 0.3837 0.7978 0.2896 0.028 Uiso 1 1 calc R
C9 C 0.2051(7) 1.0750(6) 0.2389(7) 0.052(3) Uani 1 1 d .
H9A H 0.1709 1.0451 0.1729 0.077 Uiso 1 1 calc R
H9B H 0.2676 1.0986 0.2432 0.077 Uiso 1 1 calc R
H9C H 0.1735 1.1271 0.2795 0.077 Uiso 1 1 calc R
C10 C 0.3205(5) 0.6342(5) 0.0974(5) 0.0259(16) Uani 1 1 d .
H10A H 0.3851 0.6287 0.1225 0.031 Uiso 1 1 calc R
C11 C 0.3211(6) 0.6574(5) 0.0190(5) 0.0361(19) Uani 1 1 d .
H11A H 0.3612 0.7166 0.0453 0.043 Uiso 1 1 calc R
H11B H 0.2579 0.6666 -0.0038 0.043 Uiso 1 1 calc R
C12 C 0.3561(7) 0.5790(6) -0.0652(6) 0.045(2) Uani 1 1 d .
H12A H 0.3513 0.5942 -0.1164 0.054 Uiso 1 1 calc R
H12B H 0.4219 0.5751 -0.0443 0.054 Uiso 1 1 calc R
C13 C 0.3015(7) 0.4861(5) -0.1032(6) 0.044(2) Uani 1 1 d .
H13A H 0.3292 0.4365 -0.1531 0.052 Uiso 1 1 calc R
H13B H 0.2377 0.4873 -0.1326 0.052 Uiso 1 1 calc R
C14 C 0.2990(7) 0.4629(5) -0.0250(5) 0.039(2) Uani 1 1 d .
H14A H 0.2592 0.4033 -0.0519 0.047 Uiso 1 1 calc R
H14B H 0.3619 0.4545 -0.0005 0.047 Uiso 1 1 calc R
C15 C 0.2620(5) 0.5403(5) 0.0564(5) 0.0250(16) Uani 1 1 d .
H15 H 0.1975 0.5459 0.0312 0.030 Uiso 1 1 calc R
C16 C 0.1883(5) 0.4460(5) 0.1120(5) 0.0288(17) Uani 1 1 d .
H16A H 0.1351 0.4746 0.1400 0.035 Uiso 1 1 calc R
H16B H 0.1666 0.4066 0.0423 0.035 Uiso 1 1 calc R
C17 C 0.2268(5) 0.3872(5) 0.1519(5) 0.0254(16) Uani 1 1 d .
C18 C 0.2300(5) 0.2918(5) 0.0905(5) 0.0308(17) Uani 1 1 d .
H18A H 0.2028 0.2647 0.0250 0.037 Uiso 1 1 calc R
C19 C 0.2715(6) 0.2361(5) 0.1226(6) 0.0349(19) Uani 1 1 d .
C20 C 0.3139(5) 0.2784(5) 0.2177(6) 0.0303(17) Uani 1 1 d .
H20 H 0.3443 0.2415 0.2409 0.036 Uiso 1 1 calc R
C21 C 0.3131(5) 0.3725(5) 0.2798(5) 0.0244(15) Uani 1 1 d .
C22 C 0.2687(4) 0.4284(4) 0.2483(4) 0.0098(11) Uani 1 1 d .
C23 C 0.2741(8) 0.1331(5) 0.0560(7) 0.057(3) Uani 1 1 d .
H23A H 0.2130 0.0994 0.0395 0.086 Uiso 1 1 calc R
H23B H 0.3192 0.1090 0.0871 0.086 Uiso 1 1 calc R
H23C H 0.2919 0.1241 -0.0019 0.086 Uiso 1 1 calc R
C24 C 0.3527(5) 0.4123(5) 0.3836(5) 0.0269(16) Uani 1 1 d .
H24A H 0.3871 0.3660 0.3936 0.032 Uiso 1 1 calc R
H24B H 0.3958 0.4693 0.4079 0.032 Uiso 1 1 calc R
C25 C 0.2868(5) 0.4185(4) 0.5153(5) 0.0217(15) Uani 1 1 d .
H25A H 0.3490 0.4485 0.5571 0.026 Uiso 1 1 calc R
C26 C 0.2792(6) 0.3139(5) 0.4827(5) 0.0297(17) Uani 1 1 d .
H26A H 0.3285 0.2848 0.4477 0.036 Uiso 1 1 calc R
H26B H 0.2190 0.2829 0.4389 0.036 Uiso 1 1 calc R
C27 C 0.2880(5) 0.2992(5) 0.5683(6) 0.0331(18) Uani 1 1 d .
H27A H 0.2793 0.2313 0.5454 0.040 Uiso 1 1 calc R
H27B H 0.3506 0.3243 0.6086 0.040 Uiso 1 1 calc R
C28 C 0.2166(5) 0.3480(5) 0.6275(5) 0.0277(16) Uani 1 1 d .
H28A H 0.1540 0.3177 0.5897 0.033 Uiso 1 1 calc R
H28B H 0.2267 0.3415 0.6846 0.033 Uiso 1 1 calc R
C29 C 0.2237(5) 0.4516(5) 0.6579(5) 0.0275(16) Uani 1 1 d .
H29A H 0.2840 0.4831 0.7011 0.033 Uiso 1 1 calc R
H29B H 0.1747 0.4811 0.6931 0.033 Uiso 1 1 calc R
C30 C 0.2139(5) 0.4647(4) 0.5717(5) 0.0227(15) Uani 1 1 d .
H30 H 0.1518 0.4349 0.5299 0.027 Uiso 1 1 calc R
C31 C 0.1457(4) 0.6171(4) 0.6396(5) 0.0229(15) Uani 1 1 d .
H31A H 0.0993 0.6179 0.5892 0.027 Uiso 1 1 calc R
H31B H 0.1152 0.5865 0.6675 0.027 Uiso 1 1 calc R
C32 C 0.1853(5) 0.7151(5) 0.7148(5) 0.0232(15) Uani 1 1 d .
C33 C 0.1889(5) 0.7425(5) 0.8095(5) 0.0263(16) Uani 1 1 d .
H33 H 0.1639 0.6993 0.8238 0.032 Uiso 1 1 calc R
C34 C 0.2277(5) 0.8306(5) 0.8838(5) 0.0265(16) Uani 1 1 d .
C35 C 0.2630(5) 0.8909(5) 0.8588(5) 0.0255(16) Uani 1 1 d .
H35 H 0.2886 0.9522 0.9079 0.031 Uiso 1 1 calc R
C36 C 0.2625(4) 0.8657(5) 0.7652(5) 0.0209(14) Uani 1 1 d .
C37 C 0.2226(4) 0.7748(4) 0.6917(4) 0.0064(11) Uani 1 1 d U
C38 C 0.2292(6) 0.8613(5) 0.9863(5) 0.041(2) Uani 1 1 d .
H38A H 0.2904 0.8931 1.0249 0.061 Uiso 1 1 calc R
H38B H 0.2157 0.8064 0.9917 0.061 Uiso 1 1 calc R
H38C H 0.1827 0.9044 1.0088 0.061 Uiso 1 1 calc R
C39 C 0.2941(5) 0.9386(5) 0.7448(6) 0.0263(16) Uani 1 1 d .
H39A H 0.3140 0.9988 0.8049 0.032 Uiso 1 1 calc R
H39B H 0.3473 0.9193 0.7134 0.032 Uiso 1 1 calc R
C40 C 0.2123(5) 1.0462(4) 0.7006(5) 0.0217(15) Uani 1 1 d .
H40 H 0.2751 1.0717 0.7040 0.026 Uiso 1 1 calc R
C41 C 0.1827(6) 1.1120(5) 0.7938(6) 0.0370(19) Uani 1 1 d .
H41A H 0.1221 1.0860 0.7932 0.044 Uiso 1 1 calc R
H41B H 0.2279 1.1157 0.8475 0.044 Uiso 1 1 calc R
C42 C 0.1757(6) 1.2095(5) 0.8088(5) 0.0328(18) Uani 1 1 d .
H42A H 0.2373 1.2379 0.8146 0.039 Uiso 1 1 calc R
H42B H 0.1545 1.2491 0.8686 0.039 Uiso 1 1 calc R
C43 C 0.1079(5) 1.2061(5) 0.7253(5) 0.0296(17) Uani 1 1 d .
H43A H 0.0451 1.1830 0.7228 0.036 Uiso 1 1 calc R
H43B H 0.1065 1.2698 0.7345 0.036 Uiso 1 1 calc R
C44 C 0.1375(5) 1.1416(4) 0.6328(5) 0.0240(15) Uani 1 1 d .
H44A H 0.1972 1.1689 0.6330 0.029 Uiso 1 1 calc R
H44B H 0.0914 1.1372 0.5792 0.029 Uiso 1 1 calc R
C45 C 0.1471(4) 1.0430(4) 0.6173(5) 0.0199(14) Uani 1 1 d .
H45 H 0.0850 1.0148 0.6123 0.024 Uiso 1 1 calc R
C46 C 0.0435(7) 0.7657(7) 0.0712(8) 0.059(3) Uani 1 1 d .
H46A H 0.0626 0.8182 0.1365 0.088 Uiso 1 1 calc R
H46B H -0.0239 0.7535 0.0541 0.088 Uiso 1 1 calc R
H46C H 0.0657 0.7813 0.0278 0.088 Uiso 1 1 calc R
C47 C 0.4478(6) 0.6997(6) 0.8041(6) 0.046(2) Uani 1 1 d .
H47A H 0.5142 0.7199 0.8254 0.069 Uiso 1 1 calc R
H47B H 0.4246 0.6941 0.8531 0.069 Uiso 1 1 calc R
H47C H 0.4161 0.7460 0.7928 0.069 Uiso 1 1 calc R
C48 C 0.4138(6) 0.0912(6) 0.4999(7) 0.051(2) Uani 1 1 d .
H48A H 0.3861 0.1371 0.4853 0.077 Uiso 1 1 calc R
H48B H 0.4059 0.0301 0.4414 0.077 Uiso 1 1 calc R
H48C H 0.4797 0.1115 0.5274 0.077 Uiso 1 1 calc R
C49 C 0.4183(11) 0.2477(12) 0.9578(12) 0.126(6) Uani 1 1 d U
H49A H 0.4715 0.2939 1.0001 0.188 Uiso 1 1 calc R
H49B H 0.4089 0.2041 0.9801 0.188 Uiso 1 1 calc R
H49C H 0.3632 0.2799 0.9576 0.188 Uiso 1 1 calc R
C50 C 0.5174(10) 0.0424(12) 0.9319(10) 0.117(6) Uani 1 1 d .
H50A H 0.5741 0.0202 0.9501 0.176 Uiso 1 1 calc R
H50B H 0.4669 -0.0086 0.9010 0.176 Uiso 1 1 calc R
H50C H 0.5020 0.0948 0.9887 0.176 Uiso 1 1 calc R
C51 C 0.0610(6) 0.2642(6) 0.2350(6) 0.044(2) Uani 1 1 d .
H51A H 0.0502 0.3020 0.2045 0.066 Uiso 1 1 calc R
H51B H 0.0081 0.2169 0.2114 0.066 Uiso 1 1 calc R
H51C H 0.1167 0.2332 0.2201 0.066 Uiso 1 1 calc R

loop_
_atom_site_aniso_label
_atom_site_aniso_U_11
_atom_site_aniso_U_22
_atom_site_aniso_U_33
_atom_site_aniso_U_23
_atom_site_aniso_U_13
_atom_site_aniso_U_12
Dy1 0.02944(18) 0.01669(16) 0.01914(18) 0.01042(13) 0.00751(14) 0.00626(12)
Dy2 0.02316(17) 0.01607(15) 0.01922(18) 0.00997(13) 0.00672(13) 0.00526(12)
Dy3 0.02541(17) 0.01655(15) 0.02055(18) 0.01121(14) 0.00649(13) 0.00518(12)
N1 0.025(3) 0.017(3) 0.018(3) 0.006(2) 0.005(2) 0.004(2)
N2 0.040(3) 0.018(3) 0.018(3) 0.010(2) 0.013(3) 0.010(2)
N3 0.027(3) 0.020(3) 0.022(3) 0.012(3) 0.010(2) 0.007(2)
N4 0.025(3) 0.017(3) 0.017(3) 0.010(2) 0.006(2) 0.003(2)
N5 0.024(3) 0.013(3) 0.018(3) 0.007(2) 0.001(2) 0.001(2)
N6 0.022(3) 0.022(3) 0.023(3) 0.016(3) 0.008(2) 0.005(2)
N7 0.024(3) 0.048(4) 0.044(4) 0.033(4) 0.010(3) 0.012(3)
N8 0.027(3) 0.037(4) 0.044(4) 0.026(4) 0.011(3) 0.009(3)
N9 0.034(4) 0.043(4) 0.053(5) 0.028(4) 0.007(4) -0.003(3)
N10 0.026(4) 0.082(7) 0.087(7) 0.067(6) 0.004(4) 0.007(4)
O1 0.028(3) 0.016(2) 0.021(3) 0.009(2) 0.007(2) 0.0064(19)
O2 0.035(3) 0.018(2) 0.025(3) 0.011(2) 0.011(2) 0.009(2)
O3 0.028(3) 0.019(2) 0.025(3) 0.014(2) 0.009(2) 0.0055(19)
O4 0.025(3) 0.028(3) 0.032(3) 0.016(2) 0.007(2) 0.002(2)
O5 0.032(3) 0.028(3) 0.036(3) 0.017(2) 0.008(2) 0.004(2)
O6 0.023(2) 0.027(3) 0.034(3) 0.018(2) 0.002(2) 0.001(2)
O7 0.030(3) 0.029(3) 0.037(3) 0.022(2) 0.007(2) 0.005(2)
O8 0.025(3) 0.026(3) 0.032(3) 0.019(2) 0.007(2) 0.005(2)
O9 0.041(4) 0.045(4) 0.108(6) 0.051(4) -0.009(4) -0.014(3)
O10 0.073(5) 0.119(7) 0.066(5) 0.068(5) 0.049(4) 0.052(5)
O11 0.033(3) 0.029(3) 0.031(3) 0.018(2) 0.009(2) 0.010(2)
O12 0.062(4) 0.039(3) 0.053(4) 0.020(3) 0.022(3) 0.029(3)
O13 0.041(3) 0.060(4) 0.050(4) 0.039(3) 0.000(3) 0.005(3)
O14 0.023(2) 0.023(2) 0.025(3) 0.014(2) 0.008(2) 0.0059(19)
O15 0.025(2) 0.017(2) 0.020(3) 0.008(2) 0.008(2) 0.0066(18)
O16 0.098(6) 0.045(4) 0.106(7) 0.041(5) 0.029(5) -0.011(4)
O17 0.048(4) 0.051(4) 0.038(4) 0.020(3) -0.008(3) -0.011(3)
O18 0.065(5) 0.089(6) 0.054(4) 0.051(4) -0.007(4) -0.014(4)
O19 0.042(4) 0.052(4) 0.101(6) 0.050(5) 0.001(4) -0.004(3)
O20 0.119(7) 0.136(8) 0.108(7) 0.106(7) 0.018(6) 0.037(6)
O21 0.045(3) 0.045(4) 0.056(4) 0.034(3) 0.005(3) -0.002(3)
O22 0.069(4) 0.061(4) 0.035(4) 0.028(3) 0.004(3) 0.013(4)
O23 0.046(3) 0.030(3) 0.035(3) 0.019(3) -0.002(3) 0.006(2)
O24 0.039(3) 0.035(3) 0.052(4) 0.026(3) 0.015(3) 0.004(2)
O25 0.140(8) 0.148(8) 0.163(8) 0.068(7) 0.044(7) 0.018(6)
O26 0.081(6) 0.126(8) 0.059(6) 0.015(5) 0.018(5) -0.028(6)
O27 0.043(3) 0.030(3) 0.040(3) 0.021(3) 0.012(3) 0.001(2)
O28 0.055(5) 0.138(9) 0.128(9) 0.050(7) 0.005(5) -0.008(5)
C1 0.0090(14) 0.0096(14) 0.0076(14) 0.0046(10) 0.0011(9) 0.0015(9)
C2 0.023(3) 0.021(3) 0.017(4) 0.010(3) 0.001(3) 0.001(3)
C3 0.043(4) 0.015(3) 0.027(4) 0.010(3) 0.003(3) 0.011(3)
C4 0.063(5) 0.015(3) 0.020(4) 0.010(3) 0.012(4) 0.009(3)
C5 0.040(4) 0.022(4) 0.022(4) 0.014(3) 0.011(3) 0.003(3)
C6 0.025(4) 0.019(3) 0.016(3) 0.008(3) 0.004(3) -0.001(3)
C7 0.027(4) 0.020(3) 0.023(4) 0.010(3) 0.004(3) 0.003(3)
C8 0.027(4) 0.026(4) 0.016(4) 0.011(3) 0.002(3) -0.002(3)
C9 0.098(8) 0.033(5) 0.045(6) 0.030(4) 0.033(5) 0.021(5)
C10 0.041(4) 0.019(3) 0.017(4) 0.008(3) 0.009(3) 0.005(3)
C11 0.064(6) 0.024(4) 0.022(4) 0.011(3) 0.016(4) 0.004(4)
C12 0.073(6) 0.038(5) 0.029(5) 0.016(4) 0.023(4) 0.006(4)
C13 0.072(6) 0.031(4) 0.022(4) 0.006(4) 0.018(4) 0.005(4)
C14 0.070(6) 0.023(4) 0.024(4) 0.007(3) 0.019(4) 0.008(4)
C15 0.038(4) 0.019(3) 0.020(4) 0.012(3) 0.005(3) 0.008(3)
C16 0.039(4) 0.018(3) 0.027(4) 0.010(3) 0.008(3) 0.003(3)
C17 0.034(4) 0.021(3) 0.033(4) 0.020(3) 0.015(3) 0.008(3)
C18 0.050(5) 0.019(3) 0.025(4) 0.011(3) 0.012(4) 0.001(3)
C19 0.064(6) 0.017(4) 0.030(4) 0.012(3) 0.026(4) 0.009(3)
C20 0.047(5) 0.024(4) 0.039(5) 0.024(4) 0.027(4) 0.019(3)
C21 0.034(4) 0.024(3) 0.031(4) 0.020(3) 0.022(3) 0.013(3)
C22 0.016(3) 0.010(3) 0.007(3) 0.006(2) 0.007(2) 0.001(2)
C23 0.121(9) 0.019(4) 0.046(6) 0.018(4) 0.045(6) 0.024(5)
C24 0.028(4) 0.025(4) 0.034(4) 0.018(3) 0.014(3) 0.011(3)
C25 0.028(4) 0.017(3) 0.023(4) 0.012(3) 0.007(3) 0.003(3)
C26 0.043(4) 0.024(4) 0.029(4) 0.016(3) 0.014(3) 0.009(3)
C27 0.043(5) 0.023(4) 0.042(5) 0.022(4) 0.014(4) 0.011(3)
C28 0.037(4) 0.026(4) 0.030(4) 0.023(3) 0.004(3) 0.004(3)
C29 0.039(4) 0.025(4) 0.023(4) 0.016(3) 0.008(3) 0.001(3)
C30 0.033(4) 0.017(3) 0.022(4) 0.013(3) 0.007(3) 0.003(3)
C31 0.023(3) 0.022(3) 0.031(4) 0.019(3) 0.007(3) 0.007(3)
C32 0.028(4) 0.021(3) 0.021(4) 0.010(3) 0.007(3) 0.009(3)
C33 0.032(4) 0.023(4) 0.029(4) 0.015(3) 0.014(3) 0.010(3)
C34 0.041(4) 0.023(4) 0.016(4) 0.009(3) 0.007(3) 0.007(3)
C35 0.035(4) 0.022(3) 0.022(4) 0.012(3) 0.010(3) 0.011(3)
C36 0.023(3) 0.024(3) 0.022(4) 0.016(3) 0.004(3) 0.005(3)
C37 0.0065(14) 0.0067(13) 0.0059(14) 0.0034(10) 0.0004(9) 0.0019(9)
C38 0.069(6) 0.029(4) 0.024(4) 0.013(4) 0.011(4) 0.006(4)
C39 0.022(4) 0.033(4) 0.042(5) 0.029(4) 0.017(3) 0.016(3)
C40 0.026(4) 0.017(3) 0.019(4) 0.007(3) 0.004(3) 0.002(3)
C41 0.049(5) 0.034(4) 0.029(4) 0.015(4) 0.013(4) 0.016(4)
C42 0.047(5) 0.019(4) 0.025(4) 0.007(3) 0.005(4) 0.012(3)
C43 0.040(4) 0.016(3) 0.032(4) 0.010(3) 0.011(3) 0.012(3)
C44 0.029(4) 0.020(3) 0.025(4) 0.012(3) 0.006(3) 0.005(3)
C45 0.021(3) 0.016(3) 0.020(4) 0.007(3) 0.004(3) 0.006(3)
C46 0.053(6) 0.062(6) 0.073(7) 0.043(6) 0.012(5) 0.009(5)
C47 0.048(5) 0.044(5) 0.047(6) 0.022(4) 0.013(4) 0.005(4)
C48 0.054(6) 0.050(5) 0.077(7) 0.043(5) 0.043(5) 0.023(4)
C49 0.118(9) 0.126(9) 0.124(9) 0.055(7) 0.029(7) 0.008(7)
C50 0.089(11) 0.180(18) 0.061(9) 0.046(11) 0.011(8) 0.008(11)
C51 0.041(5) 0.037(5) 0.046(6) 0.014(4) 0.010(4) 0.008(4)

loop_
_atom_type_symbol
_atom_type_description
_atom_type_scat_dispersion_real
_atom_type_scat_dispersion_imag
_atom_type_scat_source
C C 0.0033 0.0016 'International Tables Vol C Tables 4.2.6.8 and 6.1.1.4'
H H 0.0000 0.0000 'International Tables Vol C Tables 4.2.6.8 and 6.1.1.4'
N N 0.0061 0.0033 'International Tables Vol C Tables 4.2.6.8 and 6.1.1.4'
O O 0.0106 0.0060 'International Tables Vol C Tables 4.2.6.8 and 6.1.1.4'
Dy Dy -0.1892 4.4098 'International Tables Vol C Tables 4.2.6.8 and 6.1.1.4'

loop_
_geom_angle_atom_site_label_1
_geom_angle_atom_site_label_2
_geom_angle_atom_site_label_3
_geom_angle
O1 Dy1 O15 75.26(15)
O1 Dy1 O2 144.68(16)
O15 Dy1 O2 74.44(15)
O1 Dy1 O14 75.05(15)
O15 Dy1 O14 60.95(15)
O2 Dy1 O14 74.63(15)
O1 Dy1 O5 80.34(16)
O15 Dy1 O5 135.74(17)
O2 Dy1 O5 109.98(17)
O14 Dy1 O5 77.43(17)
O1 Dy1 O11 106.18(16)
O15 Dy1 O11 75.13(16)
O2 Dy1 O11 83.05(16)
O14 Dy1 O11 134.47(16)
O5 Dy1 O11 148.08(17)
O1 Dy1 N2 141.97(17)
O15 Dy1 N2 138.07(17)
O2 Dy1 N2 73.17(17)
O14 Dy1 N2 131.68(17)
O5 Dy1 N2 80.89(18)
O11 Dy1 N2 75.18(18)
O1 Dy1 N1 76.36(16)
O15 Dy1 N1 130.80(17)
O2 Dy1 N1 138.37(16)
O14 Dy1 N1 143.66(16)
O5 Dy1 N1 76.07(18)
O11 Dy1 N1 75.34(17)
N2 Dy1 N1 67.14(17)
O1 Dy1 Dy2 41.96(11)
O15 Dy1 Dy2 42.09(10)
O2 Dy1 Dy2 102.72(11)
O14 Dy1 Dy2 42.33(11)
O5 Dy1 Dy2 96.73(12)
O11 Dy1 Dy2 108.96(12)
N2 Dy1 Dy2 174.00(13)
N1 Dy1 Dy2 117.76(12)
O1 Dy1 Dy3 102.38(11)
O15 Dy1 Dy3 41.65(11)
O2 Dy1 Dy3 42.30(11)
O14 Dy1 Dy3 41.37(10)
O5 Dy1 Dy3 112.22(12)
O11 Dy1 Dy3 97.11(11)
N2 Dy1 Dy3 115.30(12)
N1 Dy1 Dy3 171.44(13)
Dy2 Dy1 Dy3 60.417(10)
O1 Dy2 O15 75.06(15)
O1 Dy2 O3 144.53(15)
O15 Dy2 O3 74.52(15)
O1 Dy2 O14 74.81(15)
O15 Dy2 O14 61.03(15)
O3 Dy2 O14 74.75(15)
O1 Dy2 O4 80.78(16)
O15 Dy2 O4 78.19(16)
O3 Dy2 O4 110.10(16)
O14 Dy2 O4 136.43(16)
O1 Dy2 O8 107.45(16)
O15 Dy2 O8 134.65(16)
O3 Dy2 O8 82.04(15)
O14 Dy2 O8 75.69(16)
O4 Dy2 O8 147.04(16)
O1 Dy2 N5 141.02(16)
O15 Dy2 N5 131.96(16)
O3 Dy2 N5 74.24(16)
O14 Dy2 N5 139.37(17)
O4 Dy2 N5 79.43(18)
O8 Dy2 N5 74.59(17)
O1 Dy2 N6 75.37(16)
O15 Dy2 N6 143.20(17)
O3 Dy2 N6 139.41(17)
O14 Dy2 N6 129.45(16)
O4 Dy2 N6 75.90(17)
O8 Dy2 N6 75.60(16)
N5 Dy2 N6 67.41(17)
O1 Dy2 Dy1 41.65(10)
O15 Dy2 Dy1 42.16(11)
O3 Dy2 Dy1 102.88(11)
O14 Dy2 Dy1 42.37(11)
O4 Dy2 Dy1 96.89(12)
O8 Dy2 Dy1 110.47(12)
N5 Dy2 Dy1 174.00(12)
N6 Dy2 Dy1 116.49(13)
O1 Dy2 Dy3 102.11(10)
O15 Dy2 Dy3 41.67(11)
O3 Dy2 Dy3 42.42(11)
O14 Dy2 Dy3 41.39(10)
O4 Dy2 Dy3 113.41(11)
O8 Dy2 Dy3 96.35(11)
N5 Dy2 Dy3 116.52(12)
N6 Dy2 Dy3 170.08(13)
Dy1 Dy2 Dy3 60.463(9)
O14 Dy3 O15 60.82(15)
O14 Dy3 O7 135.26(16)
O15 Dy3 O7 75.67(16)
O14 Dy3 O2 74.11(15)
O15 Dy3 O2 73.55(15)
O7 Dy3 O2 104.49(17)
O14 Dy3 O3 73.93(15)
O15 Dy3 O3 73.31(15)
O7 Dy3 O3 84.60(16)
O2 Dy3 O3 142.06(15)
O14 Dy3 O6 74.25(15)
O15 Dy3 O6 133.33(15)
O7 Dy3 O6 150.45(16)
O2 Dy3 O6 83.13(17)
O3 Dy3 O6 107.10(16)
O14 Dy3 N3 139.94(17)
O15 Dy3 N3 133.10(16)
O7 Dy3 N3 78.21(17)
O2 Dy3 N3 76.27(17)
O3 Dy3 N3 141.34(17)
O6 Dy3 N3 75.99(17)
O14 Dy3 N4 132.69(16)
O15 Dy3 N4 139.68(16)
O7 Dy3 N4 75.86(17)
O2 Dy3 N4 141.72(16)
O3 Dy3 N4 76.12(16)
O6 Dy3 N4 80.72(17)
N3 Dy3 N4 66.24(17)
O14 Dy3 Dy2 41.47(11)
O15 Dy3 Dy2 41.28(10)
O7 Dy3 Dy2 98.14(11)
O2 Dy3 Dy2 100.69(10)
O3 Dy3 Dy2 41.38(10)
O6 Dy3 Dy2 108.58(11)
N3 Dy3 Dy2 174.34(13)
N4 Dy3 Dy2 117.31(12)
O14 Dy3 Dy1 41.49(11)
O15 Dy3 Dy1 41.33(11)
O7 Dy3 Dy1 108.76(12)
O2 Dy3 Dy1 41.57(10)
O3 Dy3 Dy1 100.50(11)
O6 Dy3 Dy1 95.93(11)
N3 Dy3 Dy1 117.73(13)
N4 Dy3 Dy1 174.17(12)
Dy2 Dy3 Dy1 59.120(9)
C10 N1 C8 115.0(5)
C10 N1 Dy1 114.1(4)
C8 N1 Dy1 105.8(4)
C15 N2 C16 114.5(5)
C15 N2 Dy1 117.6(4)
C16 N2 Dy1 106.4(4)
C25 N3 C24 114.8(5)
C25 N3 Dy3 116.7(4)
C24 N3 Dy3 106.2(4)
C30 N4 C31 114.3(5)
C30 N4 Dy3 116.3(4)
C31 N4 Dy3 106.2(4)
C40 N5 C39 114.9(5)
C40 N5 Dy2 116.0(4)
C39 N5 Dy2 106.7(4)
C45 N6 C7 114.8(5)
C45 N6 Dy2 114.3(4)
C7 N6 Dy2 105.3(4)
O10 N7 O9 122.0(8)
O10 N7 O8 117.7(7)
O9 N7 O8 120.3(7)
O12 N8 O13 122.4(7)
O12 N8 O11 119.2(7)
O13 N8 O11 118.5(7)
O16 N9 O17 120.5(8)
O16 N9 O18 119.9(8)
O17 N9 O18 119.6(7)
O20 N10 O19 122.6(9)
O20 N10 O21 119.7(10)
O19 N10 O21 117.7(8)
C1 O1 Dy1 131.6(4)
C1 O1 Dy2 132.0(4)
Dy1 O1 Dy2 96.39(16)
C22 O2 Dy1 134.5(4)
C22 O2 Dy3 129.1(4)
Dy1 O2 Dy3 96.12(16)
C37 O3 Dy2 133.9(3)
C37 O3 Dy3 129.8(3)
Dy2 O3 Dy3 96.19(17)
N7 O8 Dy2 123.3(4)
N8 O11 Dy1 121.9(4)
Dy3 O14 Dy2 97.13(16)
Dy3 O14 Dy1 97.14(16)
Dy2 O14 Dy1 95.30(16)
Dy2 O15 Dy1 95.76(15)
Dy2 O15 Dy3 97.05(16)
Dy1 O15 Dy3 97.02(16)
O1 C1 C6 121.5(5)
O1 C1 C2 119.6(5)
C6 C1 C2 118.9(5)
C3 C2 C1 118.8(6)
C3 C2 C7 120.1(6)
C1 C2 C7 120.8(6)
C4 C3 C2 122.6(6)
C3 C4 C5 117.7(6)
C3 C4 C9 121.7(7)
C5 C4 C9 120.5(7)
C4 C5 C6 120.7(7)
C1 C6 C5 121.3(6)
C1 C6 C8 119.6(6)
C5 C6 C8 119.1(6)
C2 C7 N6 108.1(5)
N1 C8 C6 108.8(5)
N1 C10 C11 113.4(6)
N1 C10 C15 107.6(6)
C11 C10 C15 109.7(6)
C10 C11 C12 111.7(6)
C13 C12 C11 111.3(7)
C12 C13 C14 111.9(7)
C15 C14 C13 111.2(6)
N2 C15 C14 112.4(5)
N2 C15 C10 108.3(5)
C14 C15 C10 110.5(6)
C17 C16 N2 109.4(6)
C18 C17 C22 119.7(6)
C18 C17 C16 119.4(7)
C22 C17 C16 120.5(6)
C19 C18 C17 121.7(7)
C18 C19 C20 117.7(7)
C18 C19 C23 121.4(8)
C20 C19 C23 120.9(7)
C21 C20 C19 121.9(7)
C20 C21 C22 120.5(7)
C20 C21 C24 119.3(6)
C22 C21 C24 120.0(6)
O2 C22 C21 121.9(5)
O2 C22 C17 119.6(5)
C21 C22 C17 118.4(6)
N3 C24 C21 108.2(6)
N3 C25 C30 107.9(5)
N3 C25 C26 112.6(5)
C30 C25 C26 110.2(6)
C25 C26 C27 110.8(6)
C28 C27 C26 111.1(6)
C29 C28 C27 110.7(6)
C28 C29 C30 111.2(6)
N4 C30 C25 107.4(5)
N4 C30 C29 112.7(5)
C25 C30 C29 110.6(6)
C32 C31 N4 107.8(5)
C37 C32 C33 120.3(6)
C37 C32 C31 120.9(6)
C33 C32 C31 118.6(6)
C34 C33 C32 122.5(7)
C35 C34 C33 116.3(6)
C35 C34 C38 121.2(7)
C33 C34 C38 122.5(7)
C34 C35 C36 123.1(7)
C35 C36 C37 118.6(6)
C35 C36 C39 119.0(6)
C37 C36 C39 122.0(6)
C32 C37 O3 121.6(5)
C32 C37 C36 119.2(6)
O3 C37 C36 119.1(5)
N5 C39 C36 109.2(6)
N5 C40 C45 108.4(5)
N5 C40 C41 113.8(6)
C45 C40 C41 110.5(6)
C42 C41 C40 112.1(6)
C41 C42 C43 110.6(6)
C44 C43 C42 109.9(6)
C43 C44 C45 112.4(6)
N6 C45 C40 108.6(5)
N6 C45 C44 113.2(5)
C40 C45 C44 111.3(5)

loop_
_geom_bond_atom_site_label_1
_geom_bond_atom_site_label_2
_geom_bond_distance
Dy1 O1 2.340(4)
Dy1 O15 2.360(4)
Dy1 O2 2.367(4)
Dy1 O14 2.368(5)
Dy1 O5 2.388(5)
Dy1 O11 2.412(5)
Dy1 N2 2.475(5)
Dy1 N1 2.523(6)
Dy1 Dy2 3.4992(5)
Dy1 Dy3 3.5473(5)
Dy2 O1 2.354(5)
Dy2 O15 2.357(4)
Dy2 O3 2.358(4)
Dy2 O14 2.367(5)
Dy2 O4 2.376(5)
Dy2 O8 2.412(5)
Dy2 N5 2.497(5)
Dy2 N6 2.504(5)
Dy2 Dy3 3.5457(5)
Dy3 O14 2.363(4)
Dy3 O15 2.375(4)
Dy3 O7 2.384(5)
Dy3 O2 2.401(5)
Dy3 O3 2.406(4)
Dy3 O6 2.419(5)
Dy3 N3 2.509(5)
Dy3 N4 2.512(5)
N1 C10 1.472(8)
N1 C8 1.493(8)
N2 C15 1.476(9)
N2 C16 1.494(9)
N3 C25 1.482(8)
N3 C24 1.491(9)
N4 C30 1.482(8)
N4 C31 1.502(8)
N5 C40 1.469(8)
N5 C39 1.487(8)
N6 C45 1.472(8)
N6 C7 1.508(8)
N7 O10 1.225(9)
N7 O9 1.228(9)
N7 O8 1.274(8)
N8 O12 1.219(8)
N8 O13 1.238(8)
N8 O11 1.291(7)
N9 O16 1.214(9)
N9 O17 1.244(9)
N9 O18 1.248(9)
N10 O20 1.209(10)
N10 O19 1.272(11)
N10 O21 1.276(9)
O1 C1 1.369(7)
O2 C22 1.371(7)
O3 C37 1.374(7)
O22 C46 1.413(10)
O23 C47 1.424(10)
O24 C48 1.445(10)
O25 C49 1.529(18)
O26 C50 1.473(16)
O27 C51 1.426(10)
C1 C6 1.377(9)
C1 C2 1.403(8)
C2 C3 1.400(9)
C2 C7 1.483(9)
C3 C4 1.380(11)
C4 C5 1.387(10)
C4 C9 1.504(10)
C5 C6 1.399(9)
C6 C8 1.516(9)
C10 C11 1.529(10)
C10 C15 1.533(9)
C11 C12 1.540(11)
C12 C13 1.501(11)
C13 C14 1.531(11)
C14 C15 1.523(10)
C16 C17 1.494(9)
C17 C18 1.399(9)
C17 C22 1.400(9)
C18 C19 1.376(10)
C19 C20 1.385(11)
C19 C23 1.508(10)
C20 C21 1.379(9)
C21 C22 1.390(8)
C21 C24 1.499(10)
C25 C30 1.513(9)
C25 C26 1.534(9)
C26 C27 1.540(10)
C27 C28 1.527(10)
C28 C29 1.526(9)
C29 C30 1.532(9)
C31 C32 1.499(9)
C32 C37 1.368(9)
C32 C33 1.391(10)
C33 C34 1.389(10)
C34 C35 1.386(10)
C34 C38 1.507(10)
C35 C36 1.391(9)
C36 C37 1.418(8)
C36 C39 1.498(9)
C40 C45 1.517(9)
C40 C41 1.531(10)
C41 C42 1.514(10)
C42 C43 1.536(10)
C43 C44 1.518(10)
C44 C45 1.535(8)
